data_9015388
loop_
_publ_author_name
'Zelenski, M. E.'
'Zubkova, N. V.'
'Pekov, I. V.'
'Boldyreva, M. M.'
'Pushcharovsky, D. Y.'
'Nekrasov, A. N.'

_publ_section_title
;
 Pseudolyonsite, Cu3(VO4)2, a new mineral species
 from the Tolbachik volcano, Kamchatka Peninsula, Russia
;
_journal_name_full 'European Journal of Mineralogy'
_journal_page_first 475
_journal_page_last 481
_journal_paper_doi 10.1127/0935-1221/2011/0023-2101
_journal_volume 23
_journal_year 2011
_chemical_compound_source 'Tolbachik volcano, Kamchatka Peninsula, Russia'
_chemical_formula_sum 'Cu2.64 Mo0.04 O8 V1.94 Zn0.36'
_chemical_name_mineral Pseudolyonsite
_space_group_IT_number 14
_symmetry_space_group_name_Hall '-P 2ybc'
_symmetry_space_group_name_H-M 'P 1 21/c 1'
_cell_angle_alpha 90
_cell_angle_beta 111.96
_cell_angle_gamma 90
_cell_length_a 6.2695
_cell_length_b 8.0195
_cell_length_c 6.3620
_cell_formula_units_Z 2
_cell_volume 296.662
_database_code_amcsd 0018365
_exptl_crystal_density_diffrn 4.724
_cod_original_formula_sum 'V1.94 Mo.04 (Cu2.64 Zn.36) O8'
_cod_database_code 9015388

loop_
_space_group_symop_operation_xyz
x,y,z
x,1/2-y,1/2+z
-x,1/2+y,1/2-z
-x,-y,-z

loop_
_atom_site_label
_atom_site_fract_x
_atom_site_fract_y
_atom_site_fract_z
_atom_site_occupancy
_atom_site_U_iso_or_equiv
V 0.24993 0.61919 0.14155 0.97000 0.00670
Mo 0.24993 0.61919 0.14155 0.02000 0.00670
Cu1 0.00000 0.00000 0.00000 0.88000 0.01150
Zn1 0.00000 0.00000 0.00000 0.12000 0.01150
Cu2 0.26769 0.24606 0.39505 0.88000 0.01039
Zn2 0.26769 0.24606 0.39505 0.12000 0.01039
O1 0.01370 0.76110 0.03350 1.00000 0.00970
O2 0.23090 0.49350 0.35650 1.00000 0.01090
O3 0.50300 0.72660 0.24010 1.00000 0.00970
O4 0.75340 0.50040 0.07380 1.00000 0.01070

loop_
_cod_related_entry_id
_cod_related_entry_database
_cod_related_entry_code
1 AMCSD 0018365
